data_4001880
loop_
_publ_author_name
'Jeong, Seok'
'Kim, Dongwook'
'Shin, Sunyoung'
'Moon, Dohyun'
'Cho, Sung June'
'Lah, Myoung Soo'

_publ_section_title
;
 Combinational Synthetic Approaches for Isoreticular and Polymorphic
 Metal--Organic Frameworks with Tuned Pore Geometries and Surface
 Properties
;
_journal_issue 4
_journal_name_full 'Chemistry of Materials'
_journal_page_first 1711
_journal_paper_doi 10.1021/cm404239s
_journal_volume 26
_journal_year 2014
_chemical_formula_sum 'C13 H8 N2 Ni O6'
_chemical_formula_weight 346.92
_chemical_name_systematic
; 
 ? 
;
_space_group_IT_number 194
_symmetry_cell_setting hexagonal
_symmetry_space_group_name_Hall '-P 6c 2c'
_symmetry_space_group_name_H-M 'P 63/m m c'
_atom_sites_solution_hydrogens geom
_atom_sites_solution_primary direct
_atom_sites_solution_secondary difmap
_audit_creation_method SHELXL-97
_cell_angle_alpha 90.00
_cell_angle_beta 90.00
_cell_angle_gamma 120.00
_cell_formula_units_Z 2
_cell_length_a 9.5935(14)
_cell_length_b 9.5935(14)
_cell_length_c 13.836(3)
_cell_measurement_reflns_used 18575
_cell_measurement_temperature 173(2)
_cell_measurement_theta_max 27.49
_cell_measurement_theta_min 2.31
_cell_volume 1102.8(3)
_computing_cell_refinement HKL3000
_computing_data_collection 'PAL ADSC Quantum-210 ADX Program'
_computing_data_reduction HKL3000
_computing_molecular_graphics 'Diamond 3'
_computing_publication_material WinGX
_computing_structure_refinement 'Bruker SHELXTL-XL'
_computing_structure_solution 'Bruker SHELXTL-XS'
_diffrn_ambient_temperature 173(2)
_diffrn_measured_fraction_theta_full 0.979
_diffrn_measured_fraction_theta_max 0.979
_diffrn_measurement_device_type 'ADSC Q210 CCD area detector'
_diffrn_measurement_method 'omega scan'
_diffrn_radiation_monochromator 'Si(111) double crystal monochromator'
_diffrn_radiation_source 'PLSII 2D bending magnet'
_diffrn_radiation_type synchrotron
_diffrn_radiation_wavelength 0.66999
_diffrn_reflns_av_R_equivalents 0.0634
_diffrn_reflns_av_sigmaI/netI 0.0258
_diffrn_reflns_limit_h_max 13
_diffrn_reflns_limit_h_min -13
_diffrn_reflns_limit_k_max 13
_diffrn_reflns_limit_k_min -13
_diffrn_reflns_limit_l_max 18
_diffrn_reflns_limit_l_min -18
_diffrn_reflns_number 9345
_diffrn_reflns_theta_full 27.49
_diffrn_reflns_theta_max 27.49
_diffrn_reflns_theta_min 2.31
_exptl_absorpt_coefficient_mu 0.727
_exptl_absorpt_correction_T_max 0.9646
_exptl_absorpt_correction_T_min 0.9577
_exptl_absorpt_correction_type multi-scan
_exptl_absorpt_process_details 'HKL3000 Scalepack'
_exptl_crystal_colour green
_exptl_crystal_density_diffrn 1.045
_exptl_crystal_density_method 'not measured'
_exptl_crystal_description block
_exptl_crystal_F_000 352
_exptl_crystal_size_max 0.06
_exptl_crystal_size_mid 0.06
_exptl_crystal_size_min 0.05
_platon_squeeze_details
;
;
_refine_diff_density_max 0.391
_refine_diff_density_min -0.246
_refine_diff_density_rms 0.051
_refine_ls_extinction_method none
_refine_ls_goodness_of_fit_ref 1.124
_refine_ls_hydrogen_treatment constr
_refine_ls_matrix_type full
_refine_ls_number_parameters 57
_refine_ls_number_reflns 604
_refine_ls_number_restraints 39
_refine_ls_restrained_S_all 1.208
_refine_ls_R_factor_all 0.0989
_refine_ls_R_factor_gt 0.0811
_refine_ls_shift/su_max 0.000
_refine_ls_shift/su_mean 0.000
_refine_ls_structure_factor_coef Fsqd
_refine_ls_weighting_details 'calc w=1/[\s^2^(Fo^2^)+(0.1561P)^2^+0.1455P] where P=(Fo^2^+2Fc^2^)/3'
_refine_ls_weighting_scheme calc
_refine_ls_wR_factor_gt 0.2371
_refine_ls_wR_factor_ref 0.2491
_reflns_number_gt 448
_reflns_number_total 604
_reflns_threshold_expression >2sigma(I)
_cod_data_source_file cm404239s_si_002.cif
_cod_data_source_block p12_034he
_cod_depositor_comments
;
The following automatic conversions were performed:

'_symmetry_cell_setting' value 'Hexagonal' changed to 'hexagonal'
according to
/usr/data/users/saulius/automatic-downloads/current/ACS/lib/dictionaries/cif_core.dic
dictionary named 'cif_core.dic' version 2.4.2 from 2011-04-26.

Automatic conversion script
Id: cif_fix_values 2281 2013-09-26 08:29:07Z andrius 

The following automatic conversions were performed:

'_exptl_absorpt_correction_type' value 'Multi-scans' was replaced
with the value 'multi-scan' as specified in the replacement file
'src/cod-tools/trunk/data/replacement-values/replacement_values.lst'.

Automatic conversion script
Id: cif_fix_values 5376 2017-05-30 11:51:03Z andrius 
;
_cod_original_sg_symbol_H-M P6(3)/mmc
_cod_database_code 4001880

loop_
_symmetry_equiv_pos_as_xyz
'x, y, z'
'-x, -y, z+1/2'
'-y, x-y, z'
'-x+y, -x, z'
'x-y, x, z+1/2'
'y, -x+y, z+1/2'
'x-y, -y, -z'
'-x, -x+y, -z'
'y, x, -z'
'-y, -x, -z+1/2'
'x, x-y, -z+1/2'
'-x+y, y, -z+1/2'
'-x, -y, -z'
'x, y, -z-1/2'
'y, -x+y, -z'
'x-y, x, -z'
'-x+y, -x, -z-1/2'
'-y, x-y, -z-1/2'
'-x+y, y, z'
'x, x-y, z'
'-y, -x, z'
'y, x, z-1/2'
'-x, -x+y, z-1/2'
'x-y, -y, z-1/2'

loop_
_atom_site_label
_atom_site_type_symbol
_atom_site_fract_x
_atom_site_fract_y
_atom_site_fract_z
_atom_site_U_iso_or_equiv
_atom_site_adp_type
_atom_site_occupancy
_atom_site_symmetry_multiplicity
_atom_site_calc_flag
_atom_site_refinement_flags
_atom_site_disorder_group
Ni1 Ni 0.0000 0.0000 0.2500 0.063(3) Uani 1 12 d S .
O1 O 0.2485(12) 0.2356(10) 0.2500 0.071(3) Uani 0.50 2 d SPD 1
C1 C 0.310(2) 0.1549(12) 0.2500 0.090(7) Uani 0.50 4 d SPD 1
C2 C 0.4997(17) 0.2499(9) 0.2500 0.046(4) Uani 0.50 4 d SPDU 1
C3 C 0.5839(9) 0.4161(9) 0.2500 0.051(4) Uani 0.50 4 d SPU 1
H3 H 0.5267 0.4733 0.2500 0.061 Uiso 0.50 4 calc SPR 1
O2 O 0.2262(9) 0.1131(5) 0.2500 0.041(3) Uani 0.50 4 d SPDU 2
O3 O 0.3033(15) 0.3637(17) 0.2500 0.078(5) Uani 0.25 2 d SPDU 2
C4 C 0.3397(17) 0.2531(18) 0.2500 0.053(5) Uani 0.25 2 d SPDU 2
C5 C 0.5243(12) 0.3357(19) 0.2500 0.074(4) Uani 0.50 2 d SPD 2
N1 N 0.0000 0.0000 0.1002(6) 0.060(3) Uani 1 6 d S .
C1N C 0.1138(15) 0.1162(15) 0.0491(10) 0.090(6) Uani 0.33 1 d P .

loop_
_atom_site_aniso_label
_atom_site_aniso_U_11
_atom_site_aniso_U_22
_atom_site_aniso_U_33
_atom_site_aniso_U_23
_atom_site_aniso_U_13
_atom_site_aniso_U_12
Ni1 0.070(3) 0.070(3) 0.048(3) 0.000 0.000 0.0351(14)
O1 0.081(7) 0.053(5) 0.080(6) 0.000 0.000 0.035(4)
C1 0.14(2) 0.087(10) 0.062(9) 0.000 0.000 0.068(12)
C2 0.036(5) 0.050(5) 0.047(5) 0.000 0.000 0.018(3)
C3 0.053(5) 0.053(5) 0.056(5) 0.000 0.000 0.033(4)
O2 0.040(4) 0.034(4) 0.051(5) 0.000 0.000 0.020(2)
O3 0.037(5) 0.056(7) 0.148(10) 0.000 0.000 0.029(5)
C4 0.049(7) 0.056(8) 0.073(9) 0.000 0.000 0.041(6)
C5 0.040(7) 0.091(12) 0.085(8) 0.000 0.000 0.029(8)
N1 0.064(4) 0.064(4) 0.052(4) 0.000 0.000 0.0321(18)
C1N 0.084(8) 0.077(7) 0.056(7) 0.004(4) -0.009(5) 0.002(6)

loop_
_atom_type_symbol
_atom_type_description
_atom_type_scat_dispersion_real
_atom_type_scat_dispersion_imag
_atom_type_scat_source
C C 0.0026 0.0014 'International Tables Vol C Tables 4.2.6.8 and 6.1.1.4'
H H 0.0000 0.0000 'International Tables Vol C Tables 4.2.6.8 and 6.1.1.4'
N N 0.0052 0.0029 'International Tables Vol C Tables 4.2.6.8 and 6.1.1.4'
O O 0.0094 0.0053 'International Tables Vol C Tables 4.2.6.8 and 6.1.1.4'
Ni Ni 0.3435 1.0042 'International Tables Vol C Tables 4.2.6.8 and 6.1.1.4'

loop_
_geom_angle_atom_site_label_1
_geom_angle_atom_site_label_2
_geom_angle_atom_site_label_3
_geom_angle
_geom_angle_site_symmetry_1
_geom_angle_site_symmetry_3
O2 Ni1 O2 120.0 . 4
O2 Ni1 O2 120.0 . 3
O2 Ni1 O2 120.0 4 3
O2 Ni1 N1 90.0 . .
O2 Ni1 N1 90.0 4 .
O2 Ni1 N1 90.0 3 .
O2 Ni1 N1 90.000(1) . 14_556
O2 Ni1 N1 90.0 4 14_556
O2 Ni1 N1 90.0 3 14_556
N1 Ni1 N1 180.000(1) . 14_556
O2 Ni1 O1 147.4(2) . 3
O2 Ni1 O1 92.6(2) 4 3
O2 Ni1 O1 27.4(2) 3 3
N1 Ni1 O1 90.0 . 3
N1 Ni1 O1 89.999(1) 14_556 3
O2 Ni1 O1 92.6(2) . 19
O2 Ni1 O1 147.4(2) 4 19
O2 Ni1 O1 27.4(2) 3 19
N1 Ni1 O1 90.0 . 19
N1 Ni1 O1 90.0 14_556 19
O1 Ni1 O1 54.7(4) 3 19
O2 Ni1 O1 27.4(2) . .
O2 Ni1 O1 147.4(2) 4 .
O2 Ni1 O1 92.6(2) 3 .
N1 Ni1 O1 90.000(1) . .
N1 Ni1 O1 90.000(2) 14_556 .
O1 Ni1 O1 120.000(1) 3 .
O1 Ni1 O1 65.3(4) 19 .
O2 Ni1 O1 147.4(2) . 21
O2 Ni1 O1 27.4(2) 4 21
O2 Ni1 O1 92.6(2) 3 21
N1 Ni1 O1 90.001(2) . 21
N1 Ni1 O1 89.999(1) 14_556 21
O1 Ni1 O1 65.3(4) 3 21
O1 Ni1 O1 120.002(1) 19 21
O1 Ni1 O1 174.7(4) . 21
O2 Ni1 O1 92.6(2) . 4
O2 Ni1 O1 27.4(2) 4 4
O2 Ni1 O1 147.4(2) 3 4
N1 Ni1 O1 90.001(1) . 4
N1 Ni1 O1 89.999(1) 14_556 4
O1 Ni1 O1 120.000(1) 3 4
O1 Ni1 O1 174.7(4) 19 4
O1 Ni1 O1 120.0 . 4
O1 Ni1 O1 54.7(4) 21 4
O2 Ni1 O1 27.4(2) . 20
O2 Ni1 O1 92.6(2) 4 20
O2 Ni1 O1 147.4(2) 3 20
N1 Ni1 O1 90.001(1) . 20
N1 Ni1 O1 89.999(1) 14_556 20
O1 Ni1 O1 174.7(4) 3 20
O1 Ni1 O1 120.000(1) 19 20
O1 Ni1 O1 54.7(4) . 20
O1 Ni1 O1 120.0 21 20
O1 Ni1 O1 65.3(4) 4 20
C1 O1 Ni1 88.2(10) . .
O1 C1 O1 129(2) . 20
O1 C1 C2 115.5(10) . .
O1 C1 C2 115.5(10) 20 .
C3 C2 C3 119.1(17) . 3_655
C3 C2 C1 120.4(8) . .
C3 C2 C1 120.4(8) 3_655 .
C2 C3 C2 120.9(17) . 4_665
C4 O2 C4 80.5(14) 20 .
C4 O2 Ni1 139.7(7) 20 .
C4 O2 Ni1 139.7(7) . .
O2 C4 O3 116.5(13) . .
O2 C4 C5 136.3(13) . .
O3 C4 C5 107.2(12) . .
O2 C4 C4 49.7(7) . 20
O3 C4 C4 166.3(9) . 20
C5 C4 C4 86.5(8) . 20
C5 C5 C5 119.998(4) 21_665 20
C5 C5 C4 146.5(8) 21_665 .
C5 C5 C4 93.5(8) 20 .
C1N N1 C1N 48.1(11) 21 3
C1N N1 C1N 51.5(11) 21 4
C1N N1 C1N 93.6(9) 3 4
C1N N1 C1N 93.6(9) 21 20
C1N N1 C1N 114.6(13) 3 20
C1N N1 C1N 48.1(11) 4 20
C1N N1 C1N 93.6(9) 21 19
C1N N1 C1N 51.5(11) 3 19
C1N N1 C1N 114.6(13) 4 19
C1N N1 C1N 93.6(9) 20 19
C1N N1 C1N 114.6(13) 21 .
C1N N1 C1N 93.6(9) 3 .
C1N N1 C1N 93.6(9) 4 .
C1N N1 C1N 51.5(11) 20 .
C1N N1 C1N 48.1(11) 19 .
C1N N1 Ni1 122.7(6) 21 .
C1N N1 Ni1 122.7(6) 3 .
C1N N1 Ni1 122.7(6) 4 .
C1N N1 Ni1 122.7(6) 20 .
C1N N1 Ni1 122.7(6) 19 .
C1N N1 Ni1 122.7(6) . .
C1N C1N C1N 119.999(4) 19 20
C1N C1N N1 66.0(5) 19 .
C1N C1N N1 64.3(6) 20 .
C1N C1N C1N 91.5(9) 19 9
C1N C1N C1N 88.5(9) 20 9
N1 C1N C1N 122.6(7) . 9
C1N C1N C1N 109.0(4) 19 15
C1N C1N C1N 50.9(7) 20 15
N1 C1N C1N 98.9(5) . 15
C1N C1N C1N 37.6(12) 9 15
C1N C1N C1N 50.9(7) 19 16
C1N C1N C1N 107.8(5) 20 16
N1 C1N C1N 98.8(5) . 16
C1N C1N C1N 40.5(11) 9 16
C1N C1N C1N 66.2(11) 15 16
C1N C1N C1N 91.0(6) 19 4
C1N C1N C1N 29.0(6) 20 4
N1 C1N C1N 43.2(4) . 4
C1N C1N C1N 89.1(6) 9 4
C1N C1N C1N 56.9(5) 15 4
C1N C1N C1N 89.999(1) 16 4
C1N C1N C1N 31.0(6) 19 3
C1N C1N C1N 89.0(6) 20 3
N1 C1N C1N 43.2(4) . 3
C1N C1N C1N 90.8(5) 9 3
C1N C1N C1N 90.0 15 3
C1N C1N C1N 56.9(5) 16 3
C1N C1N C1N 60.000(1) 4 3

loop_
_geom_bond_atom_site_label_1
_geom_bond_atom_site_label_2
_geom_bond_distance
_geom_bond_site_symmetry_2
Ni1 O2 1.879(8) .
Ni1 O2 1.879(8) 4
Ni1 O2 1.879(8) 3
Ni1 N1 2.072(9) .
Ni1 N1 2.072(9) 14_556
Ni1 O1 2.325(10) 3
Ni1 O1 2.325(10) 19
Ni1 O1 2.325(10) .
Ni1 O1 2.325(10) 21
Ni1 O1 2.325(10) 4
Ni1 O1 2.325(10) 20
O1 C1 1.184(11) .
C1 O1 1.184(11) 20
C1 C2 1.577(19) .
C2 C3 1.381(9) .
C2 C3 1.381(9) 3_655
C3 C2 1.381(9) 4_665
O2 C4 1.236(14) 20
O2 C4 1.236(15) .
O3 C4 1.272(16) .
C4 C5 1.537(15) .
C4 C4 1.60(3) 20
C5 C5 1.34(3) 21_665
C5 C5 1.41(3) 20
N1 C1N 1.310(14) 21
N1 C1N 1.310(14) 3
N1 C1N 1.310(14) 4
N1 C1N 1.310(14) 20
N1 C1N 1.310(14) 19
N1 C1N 1.310(14) .
C1N C1N 1.07(3) 19
C1N C1N 1.14(2) 20
C1N C1N 1.36(3) 9
C1N C1N 1.75(2) 15
C1N C1N 1.75(2) 16
C1N C1N 1.91(2) 4
C1N C1N 1.91(2) 3

loop_
_platon_squeeze_void_nr
_platon_squeeze_void_average_x
_platon_squeeze_void_average_y
_platon_squeeze_void_average_z
_platon_squeeze_void_volume
_platon_squeeze_void_count_electrons
_platon_squeeze_void_content
1 -0.033 0.471 -0.019 456 173 ' '
